data_1574046
loop_
_publ_author_name
'G&#xf3;mez-Mu&#xf1;oz, Iv&#xe1;n'
'Hu, Ziqi'
'Vit&#xf3;rica-Yrez&#xe1;bal, I&#xf1;igo J'
'Coronado, Eugenio'
'M&#xed;nguez Espallargas, Guillermo'

_publ_section_title
;
 Implementing magnetic properties on demand with a dynamic
 lanthanoid-organic framework.
;
_journal_issue 6
_journal_name_full 'Chemical science'
_journal_page_first 2879
_journal_page_last 2885
_journal_paper_doi 10.1039/d4sc07042a
_journal_volume 16
_journal_year 2025
_chemical_absolute_configuration ad
_chemical_formula_moiety 'C57 Dy2 N O14, 4(C3 N O), O, 1[C3H7NO]'
_chemical_formula_sum 'C36 H37 Dy N3 O9.5'
_chemical_formula_weight 826.18
_space_group_crystal_system monoclinic
_space_group_IT_number 4
_space_group_name_Hall 'P 2yb'
_space_group_name_H-M_alt 'P 1 21 1'
_atom_sites_solution_hydrogens mixed
_atom_sites_solution_primary dual
_audit_creation_date 2024-05-28
_audit_creation_method
;
Olex2 1.5
(compiled 2024.02.16 svn.r378c4104 for OlexSys, GUI svn.r6928)
;
_audit_update_record
;
2024-09-27 deposited with the CCDC.	2025-01-13 downloaded from the CCDC.
;
_cell_angle_alpha 90
_cell_angle_beta 92.297(8)
_cell_angle_gamma 90
_cell_formula_units_Z 4
_cell_length_a 8.0212(5)
_cell_length_b 26.890(2)
_cell_length_c 16.3817(18)
_cell_measurement_reflns_used 2722
_cell_measurement_temperature 120.00(10)
_cell_measurement_theta_max 25.1570
_cell_measurement_theta_min 2.9700
_cell_volume 3530.5(5)
_computing_cell_refinement 'CrysAlisPro 1.171.43.92a (Rigaku OD, 2023)'
_computing_data_collection 'CrysAlisPro system (CCD 40.84a (release 31-07-2020))'
_computing_data_reduction 'CrysAlisPro 1.171.43.92a (Rigaku OD, 2023)'
_computing_molecular_graphics 'Olex2 1.5 (Dolomanov et al., 2009)'
_computing_publication_material 'Olex2 1.5 (Dolomanov et al., 2009)'
_computing_structure_refinement 'SHELXL 2018/3 (Sheldrick, 2015)'
_computing_structure_solution 'SHELXT  (Sheldrick, 2015)'
_diffrn_ambient_environment N~2~
_diffrn_ambient_temperature 120.00(10)
_diffrn_detector 'CCD plate'
_diffrn_detector_area_resol_mean 16.0267
_diffrn_detector_type Sapphire3
_diffrn_measured_fraction_theta_full 0.991
_diffrn_measured_fraction_theta_max 0.937
_diffrn_measurement_details
;
List of Runs (angles in degrees, time in seconds):

  # Type    Start    End  Width  t~exp~   \w     \q     \k     \f   Frames
#--------------------------------------------------------------------------
  1  \w     65.00  92.00   1.00   20.00    --   15.75 178.00-180.00   27
  2  \w    -57.00  63.00   1.00   20.00    --   15.75   0.00-180.00  120
  3  \w      4.00  61.00   1.00   20.00    --   15.75  38.00-150.00   57
;
_diffrn_measurement_device 'four-circle diffractometer'
_diffrn_measurement_device_type 'SuperNova, Single source at offset/far, Sapphire3'
_diffrn_measurement_method '\w scans'
_diffrn_orient_matrix_type 'CrysAlisPro convention (1999,Acta A55,543-557)'
_diffrn_orient_matrix_UB_11 0.0314554000
_diffrn_orient_matrix_UB_12 -0.0136452000
_diffrn_orient_matrix_UB_13 0.0343397000
_diffrn_orient_matrix_UB_21 -0.0213147000
_diffrn_orient_matrix_UB_22 0.0198817000
_diffrn_orient_matrix_UB_23 0.0260267000
_diffrn_orient_matrix_UB_31 -0.0799117000
_diffrn_orient_matrix_UB_32 -0.0106802000
_diffrn_orient_matrix_UB_33 0.0046550000
_diffrn_radiation_monochromator mirror
_diffrn_radiation_probe x-ray
_diffrn_radiation_type 'Mo K\a'
_diffrn_radiation_wavelength 0.71073
_diffrn_reflns_av_R_equivalents 0.1312
_diffrn_reflns_av_unetI/netI 0.1774
_diffrn_reflns_Laue_measured_fraction_full 0.991
_diffrn_reflns_Laue_measured_fraction_max 0.937
_diffrn_reflns_limit_h_max 10
_diffrn_reflns_limit_h_min -9
_diffrn_reflns_limit_k_max 33
_diffrn_reflns_limit_k_min -33
_diffrn_reflns_limit_l_max 19
_diffrn_reflns_limit_l_min -19
_diffrn_reflns_number 12355
_diffrn_reflns_point_group_measured_fraction_full 0.721
_diffrn_reflns_point_group_measured_fraction_max 0.673
_diffrn_reflns_theta_full 25.242
_diffrn_reflns_theta_max 26.442
_diffrn_reflns_theta_min 2.874
_diffrn_source 'micro-focus sealed X-ray tube'
_diffrn_source_type 'SuperNova (Mo) X-ray Source'
_exptl_absorpt_coefficient_mu 2.176
_exptl_absorpt_correction_T_max 1.00000
_exptl_absorpt_correction_T_min 0.98139
_exptl_absorpt_correction_type multi-scan
_exptl_absorpt_process_details
;
CrysAlisPro 1.171.43.92a (Rigaku Oxford Diffraction, 2023)
Empirical absorption correction using spherical harmonics,
implemented in SCALE3 ABSPACK scaling algorithm.
;
_exptl_crystal_colour 'clear colourless'
_exptl_crystal_colour_lustre clear
_exptl_crystal_colour_primary colourless
_exptl_crystal_density_diffrn 1.554
_exptl_crystal_description block
_exptl_crystal_F_000 1664
_exptl_crystal_size_max 0.03
_exptl_crystal_size_mid 0.03
_exptl_crystal_size_min 0.02
_refine_diff_density_max 1.493
_refine_diff_density_min -0.948
_refine_diff_density_rms 0.183
_refine_ls_abs_structure_details
;
 Classical Flack method preferred over Parsons because s.u. lower.
;
_refine_ls_abs_structure_Flack 0.425(13)
_refine_ls_extinction_method none
_refine_ls_goodness_of_fit_ref 0.790
_refine_ls_hydrogen_treatment constr
_refine_ls_matrix_type full
_refine_ls_number_parameters 885
_refine_ls_number_reflns 12355
_refine_ls_number_restraints 1106
_refine_ls_restrained_S_all 0.760
_refine_ls_R_factor_all 0.0735
_refine_ls_R_factor_gt 0.0505
_refine_ls_shift/su_max 0.000
_refine_ls_shift/su_mean 0.000
_refine_ls_structure_factor_coef Fsqd
_refine_ls_weighting_details 'w=1/[\s^2^(Fo^2^)] where P=(Fo^2^+2Fc^2^)/3'
_refine_ls_weighting_scheme calc
_refine_ls_wR_factor_gt 0.0734
_refine_ls_wR_factor_ref 0.0785
_reflns_Friedel_coverage 0.405
_reflns_Friedel_fraction_full 0.439
_reflns_Friedel_fraction_max 0.397
_reflns_number_gt 9088
_reflns_number_total 12355
_reflns_threshold_expression 'I > 2\s(I)'
_twin_special_details
;
Component 2 rotated by -179.9643\% 
around [1.00 -0.00 -0.08] (reciprocal) or [1.00 -0.00 -0.00] (direct)
;
_cod_data_source_file d4sc07042a2.cif
_cod_data_source_block sx875_twin1_hklf4
_cod_original_formula_sum 'C36 H37 Dy N3 O9.50'
_cod_database_code 1574046
_shelx_shelxl_version_number 2018/3
_chemical_oxdiff_formula 'C11 H10 N O Dy'
_shelx_space_group_comment
;
The symmetry employed for this shelxl refinement is uniquely defined
by the following loop, which should always be used as a source of
symmetry information in preference to the above space-group names.
They are only intended as comments.
;
_shelx_estimated_absorpt_t_max 0.958
_shelx_estimated_absorpt_t_min 0.938
_olex2_refinement_description
;
1. Twinned data refinement
 Scales: 0.49715
 0.50285
2. Restrained distances
 N4-C57 \\sim N4-C61
 with sigma of 0.02
3. Restrained planarity
 C55, O12, N4, C57, C61
 with sigma of 0.1
4. Uiso/Uaniso restraints and constraints
C52 \\sim C49 \\sim C48 \\sim C53 \\sim C50: within 2A with sigma of 0.005 and
sigma for terminal atoms of 0.01 within 2A
C27 \\sim C23 \\sim C24 \\sim O3 \\sim C25 \\sim O4: within 2A with sigma of
0.001 and sigma for terminal atoms of 0.002 within 2A
C10 \\sim C12 \\sim C11 \\sim C13 \\sim C8 \\sim C9: within 2A with sigma of
0.005 and sigma for terminal atoms of 0.01 within 2A
C01Q \\sim N01W \\sim C041 \\sim C56: within 2A with sigma of 0.02 and sigma
for terminal atoms of 0.04 within 2A
O5 \\sim C20 \\sim C17 \\sim O6: within 2A with sigma of 0.01 and sigma for
terminal atoms of 0.02 within 2A
C55 \\sim O12 \\sim N4 \\sim C57 \\sim C61: within 2A with sigma of 0.04 and
sigma for terminal atoms of 0.08 within 2A
N4 \\sim C55 \\sim O12 \\sim C57 \\sim C61: within 2A with sigma of 0.02 and
sigma for terminal atoms of 0.04 within 2A
O14 \\sim C01D \\sim N02J \\sim C03F \\sim C85: within 2A with sigma of 0.01
and sigma for terminal atoms of 0.02 within 2A
C41 \\sim C36 \\sim C37 \\sim C38 \\sim C39 \\sim C40: within 2A with sigma of
0.01 and sigma for terminal atoms of 0.02 within 2A
C23 \\sim C24 \\sim C25 \\sim C22 \\sim C26 \\sim C21: within 2A with sigma of
0.01 and sigma for terminal atoms of 0.02 within 2A
C34 \\sim C29 \\sim C30 \\sim C31 \\sim C32 \\sim C33: within 2A with sigma of
0.002 and sigma for terminal atoms of 0.004 within 2A
O5 \\sim O6 \\sim C20 \\sim C17 \\sim C16 \\sim C19 \\sim C18: within 2A with
sigma of 0.01 and sigma for terminal atoms of 0.02 within 2A
C2 \\sim O1 \\sim O2 \\sim C7 \\sim C3 \\sim C1: within 2A with sigma of 0.002
and sigma for terminal atoms of 0.004 within 2A
O5 \\sim O6 \\sim C20 \\sim C17 \\sim C15 \\sim C16 \\sim C19 \\sim C14 \\sim
C18: within 2A with sigma of 0.002 and sigma for terminal atoms of 0.004 within
2A
O7 \\sim O8 \\sim C29 \\sim C28: within 2A with sigma of 0.002 and sigma for
terminal atoms of 0.004 within 2A
C54 \\sim O11 \\sim O13 \\sim C52 \\sim C51 \\sim C50: within 2A with sigma of
0.002 and sigma for terminal atoms of 0.004 within 2A
O11 \\sim O13 \\sim C54 \\sim C51: within 2A with sigma of 0.002 and sigma for
terminal atoms of 0.004 within 2A
C041 \\sim N01W \\sim C01Q \\sim O00Z \\sim C56: within 2A with sigma of 0.002
and sigma for terminal atoms of 0.004 within 2A
Uanis(O8) \\sim Ueq: with sigma of 0.002 and sigma for terminal atoms of 0.004
5. Rigid body (RIGU) restrains
 All non-hydrogen atoms
 with sigma for 1-2 distances of 0.001 and sigma for 1-3 distances of 0.001
 C55, O12, N4, C57, C61
 with sigma for 1-2 distances of 0.004 and sigma for 1-3 distances of 0.004
6.a Riding coordinates:
 O013(H01H,H01I)
6.b Free rotating group:
 C55(O12,N4,C57,C61)
6.c Me refined with riding coordinates:
 C01Z(H01E,H01F,H01G), C02I(H02A,H02B,H02C), C03F(H03A,H03B,H03C), C041(H04A,
 H04B,H04C), C04E(H04E,H04F,H04G), C59(H59A,H59B,H59C), C79(H79A,H79B,H79C),
 C85(H85A,H85B,H85C), C60(H60A,H60B,H60C), C57(H57A,H57B,H57C), C61(H61A,H61B,
 H61C)
6.d Aromatic/amide H refined with riding coordinates:
 C23(H23), C34(H34), C52(H52), C40(H40), C7(H7), C15(H15), C30(H30),
 C01D(H01D), C25(H25), C16(H16), C11(H11), C3(H3), C6(H6), C31(H31), C47(H47),
 C22(H22), C19(H19), C26(H26), C13(H13), C33(H33), C49(H49), C18(H18), C38(H38),
  C9(H9), C02W(H02W), C45(H45), C4(H4), C41(H41), C43(H43), C53(H53), C37(H37),
 C04D(H04D), C50(H50), C56(H56), C58(H58), C55(H55)
6.e Idealised Me refined as rotating group:
 C01Q(H01A,H01B,H01C)
;
_olex2_submission_special_instructions 'No special instructions were received'
_oxdiff_exptl_absorpt_empirical_details
;
Empirical correction (ABSPACK) includes:
- Absorption correction using spherical harmonics
- Frame scaling
;
_oxdiff_exptl_absorpt_empirical_full_max 1.036
_oxdiff_exptl_absorpt_empirical_full_min 0.976
_oxdiff_twin_integration_method simultaneous
_oxdiff_twin_items 2

loop_
_space_group_symop_operation_xyz
'x, y, z'
'-x, y+1/2, -z'

loop_
_atom_site_label
_atom_site_type_symbol
_atom_site_fract_x
_atom_site_fract_y
_atom_site_fract_z
_atom_site_U_iso_or_equiv
_atom_site_adp_type
_atom_site_occupancy
_atom_site_site_symmetry_order
_atom_site_calc_flag
_atom_site_refinement_flags_posn
_atom_site_refinement_flags_adp
_atom_site_refinement_flags_occupancy
_atom_site_disorder_assembly
_atom_site_disorder_group
Dy1 Dy 0.22994(11) 0.57261(2) 0.72702(5) 0.0095(2) Uani 1 1 d . . . . .
Dy2 Dy 0.75067(13) 0.61721(3) 0.75151(6) 0.0091(2) Uani 1 1 d . . . . .
O9 O -0.0068(13) 0.6051(5) 0.6573(7) 0.013(2) Uani 1 1 d . . . . .
O5 O 0.3628(13) 1.1051(5) 0.3792(7) 0.0147(19) Uani 1 1 d . U . . .
O6 O 0.6343(13) 1.0893(4) 0.3899(7) 0.0151(19) Uani 1 1 d . U . . .
C27 C -0.023(2) 1.0403(8) 1.1482(11) 0.0159(16) Uani 1 1 d . U . . .
O4 O 0.0117(13) 1.0839(5) 1.1765(6) 0.0157(17) Uani 1 1 d . U . . .
O10 O -0.1283(13) 0.6793(5) 0.6641(7) 0.013(3) Uani 1 1 d . . . . .
O7 O 0.4577(14) 0.5246(5) 0.7350(7) 0.0126(18) Uani 1 1 d . U . . .
C23 C 0.1215(19) 1.0546(8) 1.0161(10) 0.0165(17) Uani 1 1 d . U . . .
H23 H 0.135478 1.088482 1.031282 0.020 Uiso 1 1 calc R U . . .
C24 C 0.035(2) 1.0219(8) 1.0675(11) 0.0162(16) Uani 1 1 d . U . . .
O11 O 0.3395(13) 0.5876(4) -0.1396(7) 0.0137(19) Uani 1 1 d . U . . .
O8 O 0.7328(15) 0.5304(6) 0.7373(7) 0.0105(18) Uani 1 1 d . U . . .
C2 C 0.359(2) 0.7390(8) 0.7487(12) 0.0166(18) Uani 1 1 d . U . . .
O13 O 0.6142(13) 0.5979(4) -0.1309(7) 0.0137(19) Uani 1 1 d . U . . .
C34 C 0.774(2) 0.4279(7) 0.7417(10) 0.0140(18) Uani 1 1 d . U . . .
H34 H 0.872387 0.447379 0.740145 0.017 Uiso 1 1 calc R U . . .
O1 O 0.2415(15) 0.6600(6) 0.7349(7) 0.0145(18) Uani 1 1 d . U . . .
O3 O -0.1154(15) 1.0100(5) 1.1847(7) 0.0158(17) Uani 1 1 d . U . . .
C20 C 0.490(2) 1.0892(7) 0.4153(11) 0.0154(17) Uani 1 1 d . U . . .
O14 O 0.1351(14) 0.5066(5) 0.6389(8) 0.016(3) Uani 1 1 d . U . . .
C39 C 0.167(2) 0.6999(8) 0.4025(11) 0.016(3) Uani 1 1 d . U . . .
O2 O 0.5176(15) 0.6649(5) 0.7480(7) 0.0160(19) Uani 1 1 d . U . . .
C52 C 0.3172(19) 0.6131(9) 0.0248(9) 0.0157(19) Uani 1 1 d . U . . .
H52 H 0.243680 0.586894 0.008543 0.019 Uiso 1 1 calc R U . . .
C17 C 0.465(2) 1.0664(9) 0.4982(10) 0.0176(16) Uani 1 1 d . U . . .
O00Z O 0.8500(14) 0.6817(5) 0.8384(8) 0.018(2) Uani 1 1 d . U . . .
O010 O 0.3209(14) 0.8494(5) 1.0416(8) 0.034(3) Uani 1 1 d . . . . .
C40 C 0.171(2) 0.6489(7) 0.4241(11) 0.016(3) Uani 1 1 d . U . . .
H40 H 0.219587 0.625893 0.388072 0.019 Uiso 1 1 calc R U . . .
O013 O -0.0182(13) 0.8426(5) 1.0810(8) 0.046(4) Uani 1 1 d . . . . .
H01H H 0.088873 0.846226 1.076647 0.069 Uiso 1 1 d R U . . .
H01I H -0.029317 0.832536 1.130967 0.069 Uiso 1 1 d R U . . .
C29 C 0.614(2) 0.4504(8) 0.7428(12) 0.0133(16) Uani 1 1 d . U . . .
C7 C 0.503(2) 0.7654(8) 0.7705(11) 0.017(2) Uani 1 1 d . U . . .
H7 H 0.605463 0.748685 0.782064 0.021 Uiso 1 1 calc R U . . .
C54 C 0.470(2) 0.6010(7) -0.1067(11) 0.0136(17) Uani 1 1 d . U . . .
C15 C 0.289(2) 1.0514(7) 0.6159(10) 0.0193(18) Uani 1 1 d . U . . .
H15 H 0.194800 1.060274 0.645889 0.023 Uiso 1 1 calc R U . . .
C30 C 0.472(2) 0.4208(7) 0.7466(11) 0.0141(18) Uani 1 1 d . U . . .
H30 H 0.365012 0.436095 0.745675 0.017 Uiso 1 1 calc R U . . .
C01D C 0.002(2) 0.4961(8) 0.6017(11) 0.017(3) Uani 1 1 d . U . . .
H01D H -0.086380 0.519748 0.602179 0.020 Uiso 1 1 calc R U . . .
C25 C 0.011(2) 0.9738(8) 1.0462(11) 0.0165(17) Uani 1 1 d . U . . .
H25 H -0.044896 0.951696 1.081299 0.020 Uiso 1 1 calc R U . . .
C16 C 0.329(2) 1.0760(9) 0.5459(9) 0.0187(18) Uani 1 1 d . U . . .
H16 H 0.257089 1.102129 0.528196 0.022 Uiso 1 1 calc R U . . .
C10 C 0.238(3) 0.9697(7) 0.8457(10) 0.016(2) Uani 1 1 d . U . . .
C12 C 0.351(2) 0.9809(8) 0.7122(12) 0.017(2) Uani 1 1 d . U . . .
C11 C 0.285(2) 1.0005(8) 0.7796(11) 0.016(2) Uani 1 1 d . U . . .
H11 H 0.268609 1.035410 0.782904 0.020 Uiso 1 1 calc R U . . .
C3 C 0.209(2) 0.7632(7) 0.7306(10) 0.017(2) Uani 1 1 d . U . . .
H3 H 0.112762 0.744510 0.713787 0.021 Uiso 1 1 calc R U . . .
C6 C 0.492(2) 0.8185(8) 0.7752(11) 0.022(4) Uani 1 1 d . . . . .
H6 H 0.587983 0.837744 0.789331 0.027 Uiso 1 1 calc R U . . .
C46 C 0.361(2) 0.7108(8) 0.1946(12) 0.016(4) Uani 1 1 d . . . . .
C01Q C 1.180(2) 0.7448(7) 0.9497(11) 0.022(3) Uani 1 1 d . U . . .
H01A H 1.228887 0.774691 0.926210 0.033 Uiso 1 1 calc R U . . .
H01B H 1.252648 0.716215 0.940642 0.033 Uiso 1 1 calc R U . . .
H01C H 1.168168 0.749611 1.008482 0.033 Uiso 1 1 calc R U . . .
C31 C 0.483(2) 0.3705(7) 0.7514(11) 0.0147(18) Uani 1 1 d . U . . .
H31 H 0.385028 0.351202 0.757740 0.018 Uiso 1 1 calc R U . . .
C47 C 0.288(2) 0.6907(8) 0.2623(10) 0.021(4) Uani 1 1 d . . . . .
H47 H 0.267894 0.655889 0.264153 0.025 Uiso 1 1 calc R U . . .
C22 C 0.186(2) 1.0377(7) 0.9438(10) 0.018(3) Uani 1 1 d . U . . .
H22 H 0.245951 1.059748 0.910689 0.021 Uiso 1 1 calc R U . . .
N01W N 1.0203(18) 0.7359(7) 0.9116(10) 0.021(2) Uani 1 1 d . U . . .
C19 C 0.532(2) 1.0009(8) 0.5970(11) 0.0194(18) Uani 1 1 d . U . . .
H19 H 0.601555 0.973945 0.613771 0.023 Uiso 1 1 calc R U . . .
C01Z C 0.616(2) 0.8883(8) 0.9831(13) 0.042(6) Uani 1 1 d . . . . .
H01E H 0.709342 0.910063 0.970765 0.063 Uiso 1 1 calc R U . . .
H01F H 0.657183 0.859075 1.013184 0.063 Uiso 1 1 calc R U . . .
H01G H 0.558677 0.877686 0.931958 0.063 Uiso 1 1 calc R U . . .
C26 C 0.070(2) 0.9565(8) 0.9692(11) 0.021(3) Uani 1 1 d . U . . .
H26 H 0.047131 0.923428 0.951736 0.025 Uiso 1 1 calc R U . . .
C13 C 0.375(2) 0.9284(8) 0.7039(12) 0.017(2) Uani 1 1 d . U . . .
H13 H 0.420834 0.914960 0.656105 0.020 Uiso 1 1 calc R U . . .
C1 C 0.376(3) 0.6824(8) 0.7431(12) 0.0155(17) Uani 1 1 d . U . . .
C32 C 0.635(2) 0.3475(8) 0.7473(11) 0.0147(19) Uani 1 1 d . U . . .
C14 C 0.398(2) 1.0116(8) 0.6412(12) 0.0193(18) Uani 1 1 d . U . . .
C33 C 0.781(2) 0.3750(8) 0.7431(10) 0.0145(18) Uani 1 1 d . U . . .
H33 H 0.885922 0.358528 0.741239 0.017 Uiso 1 1 calc R U . . .
C8 C 0.329(3) 0.8972(8) 0.7676(11) 0.017(2) Uani 1 1 d . U . . .
C49 C 0.540(2) 0.6879(8) 0.0775(11) 0.018(2) Uani 1 1 d . U . . .
H49 H 0.619464 0.711768 0.096891 0.022 Uiso 1 1 calc R U . . .
O02D O 0.7746(19) 0.8488(6) 0.6187(9) 0.079(5) Uani 1 1 d . . . . .
C18 C 0.572(2) 1.0282(8) 0.5269(12) 0.0187(18) Uani 1 1 d . U . . .
H18 H 0.670293 1.020690 0.499093 0.022 Uiso 1 1 calc R U . . .
N02F N 0.5003(18) 0.9150(6) 1.0319(10) 0.028(4) Uani 1 1 d . . . . .
C02I C 0.831(2) 0.6600(7) 0.2445(15) 0.053(6) Uani 1 1 d . . . . .
H02A H 0.775755 0.642837 0.288650 0.080 Uiso 1 1 calc R U . . .
H02B H 0.773643 0.652195 0.192139 0.080 Uiso 1 1 calc R U . . .
H02C H 0.947560 0.648851 0.243230 0.080 Uiso 1 1 calc R U . . .
N02J N -0.025(2) 0.4546(7) 0.5620(10) 0.026(4) Uani 1 1 d . U . . .
C38 C 0.088(2) 0.7317(8) 0.4546(12) 0.022(3) Uani 1 1 d . U . . .
H38 H 0.076576 0.765768 0.439842 0.026 Uiso 1 1 calc R U . . .
C21 C 0.162(2) 0.9887(8) 0.9197(11) 0.021(3) Uani 1 1 d . U . . .
N02N N 0.827(2) 0.7154(8) 0.2589(13) 0.054(5) Uani 1 1 d . . . . .
C9 C 0.262(2) 0.9184(7) 0.8364(10) 0.017(2) Uani 1 1 d . U . . .
H9 H 0.229875 0.897026 0.879256 0.021 Uiso 1 1 calc R U . . .
C42 C 0.244(2) 0.7208(7) 0.3291(10) 0.014(4) Uani 1 1 d . . . . .
C02W C 0.360(2) 0.8923(7) 1.0565(12) 0.026(4) Uani 1 1 d . . . . .
H02W H 0.286863 0.911454 1.087918 0.031 Uiso 1 1 calc R U . . .
C45 C 0.389(2) 0.7595(8) 0.1907(11) 0.014(3) Uani 1 1 d . . . . .
H45 H 0.441534 0.772865 0.144619 0.016 Uiso 1 1 calc R U . . .
C5 C 0.338(2) 0.8418(8) 0.7587(11) 0.015(3) Uani 1 1 d . . . . .
C4 C 0.199(2) 0.8144(8) 0.7370(12) 0.026(5) Uani 1 1 d . . . . .
H4 H 0.095808 0.830663 0.726157 0.031 Uiso 1 1 calc R U . . .
C41 C 0.1079(19) 0.6318(8) 0.4952(11) 0.016(3) Uani 1 1 d . U . . .
H41 H 0.111977 0.597274 0.507755 0.019 Uiso 1 1 calc R U . . .
C48 C 0.397(2) 0.6783(8) 0.1219(12) 0.016(2) Uani 1 1 d . U . . .
C36 C 0.037(2) 0.6654(8) 0.5493(11) 0.016(3) Uani 1 1 d . U . . .
C43 C 0.274(3) 0.7712(7) 0.3212(10) 0.024(4) Uani 1 1 d . . . . .
H43 H 0.246178 0.792378 0.364998 0.029 Uiso 1 1 calc R U . . .
N03D N 0.597(2) 0.7910(7) 0.5576(12) 0.053(5) Uani 1 1 d . . . . .
C53 C 0.291(2) 0.6406(7) 0.0964(10) 0.018(2) Uani 1 1 d . U . . .
H53 H 0.197140 0.632953 0.127933 0.022 Uiso 1 1 calc R U . . .
C03F C 0.100(3) 0.4139(9) 0.5638(15) 0.044(6) Uani 1 1 d . U . . .
H03A H 0.057987 0.386011 0.530519 0.067 Uiso 1 1 calc R U . . .
H03B H 0.204722 0.426038 0.541924 0.067 Uiso 1 1 calc R U . . .
H03C H 0.120989 0.402739 0.620296 0.067 Uiso 1 1 calc R U . . .
C28 C 0.606(2) 0.5065(8) 0.7371(11) 0.0122(16) Uani 1 1 d . U . . .
C041 C 0.898(2) 0.7745(8) 0.9083(13) 0.027(3) Uani 1 1 d . U . . .
H04A H 0.943837 0.804208 0.935845 0.040 Uiso 1 1 calc R U . . .
H04B H 0.868788 0.782449 0.851188 0.040 Uiso 1 1 calc R U . . .
H04C H 0.798524 0.763425 0.935753 0.040 Uiso 1 1 calc R U . . .
C37 C 0.025(2) 0.7159(8) 0.5278(12) 0.023(3) Uani 1 1 d . U . . .
H37 H -0.025879 0.738898 0.563041 0.027 Uiso 1 1 calc R U . . .
C35 C -0.034(2) 0.6484(8) 0.6277(11) 0.012(3) Uani 1 1 d . . . . .
C04D C 0.722(3) 0.8046(9) 0.6120(13) 0.058(6) Uani 1 1 d . . . . .
H04D H 0.770754 0.779831 0.646491 0.069 Uiso 1 1 calc R U . . .
C04E C 0.547(3) 0.7400(9) 0.5493(15) 0.051(6) Uani 1 1 d . . . . .
H04E H 0.456131 0.737359 0.507538 0.076 Uiso 1 1 calc R U . . .
H04F H 0.641624 0.719873 0.533170 0.076 Uiso 1 1 calc R U . . .
H04G H 0.507476 0.727937 0.601676 0.076 Uiso 1 1 calc R U . . .
O04N O 0.8760(15) 0.7943(6) 0.2298(11) 0.076(6) Uani 1 1 d . . . . .
C51 C 0.455(2) 0.6253(8) -0.0222(10) 0.0150(17) Uani 1 1 d . U . . .
C50 C 0.564(2) 0.6627(8) 0.0061(11) 0.0158(19) Uani 1 1 d . U . . .
H50 H 0.657723 0.670947 -0.025108 0.019 Uiso 1 1 calc R U . . .
C59 C 0.497(3) 0.8296(9) 0.5097(18) 0.085(9) Uani 1 1 d . . . . .
H59A H 0.413612 0.812947 0.473831 0.127 Uiso 1 1 calc R U . . .
H59B H 0.440506 0.851526 0.547572 0.127 Uiso 1 1 calc R U . . .
H59C H 0.571688 0.849306 0.476587 0.127 Uiso 1 1 calc R U . . .
C79 C 0.541(2) 0.9653(8) 1.0465(14) 0.035(6) Uani 1 1 d . . . . .
H79A H 0.648617 0.972783 1.022800 0.053 Uiso 1 1 calc R U . . .
H79B H 0.454463 0.986600 1.021435 0.053 Uiso 1 1 calc R U . . .
H79C H 0.549253 0.971354 1.105554 0.053 Uiso 1 1 calc R U . . .
C85 C -0.189(2) 0.4440(8) 0.5238(13) 0.040(5) Uani 1 1 d . U . . .
H85A H -0.186917 0.411453 0.496802 0.060 Uiso 1 1 calc R U . . .
H85B H -0.272921 0.443592 0.565754 0.060 Uiso 1 1 calc R U . . .
H85C H -0.217780 0.469727 0.483318 0.060 Uiso 1 1 calc R U . . .
C56 C 0.981(2) 0.6912(8) 0.8766(12) 0.019(2) Uani 1 1 d . U . . .
H56 H 1.062136 0.665436 0.882006 0.023 Uiso 1 1 calc R U . . .
C44 C 0.341(3) 0.7923(8) 0.2548(12) 0.020(4) Uani 1 1 d . . . . .
C60 C 0.727(3) 0.7299(8) 0.3317(14) 0.075(7) Uani 1 1 d . . . . .
H60A H 0.691874 0.699791 0.360036 0.112 Uiso 1 1 calc R U . . .
H60B H 0.796729 0.750253 0.369213 0.112 Uiso 1 1 calc R U . . .
H60C H 0.628750 0.748929 0.313148 0.112 Uiso 1 1 calc R U . . .
C58 C 0.895(3) 0.7450(10) 0.2063(19) 0.071(7) Uani 1 1 d . . . . .
H58 H 0.949404 0.734314 0.158896 0.085 Uiso 1 1 calc R U . . .
C55 C 0.8990(12) 1.0230(5) 0.7206(7) 0.067(6) Uani 1 1 d G U . . .
H55 H 0.958747 1.009991 0.676518 0.081 Uiso 1 1 calc R U . . .
O12 O 0.8971(12) 1.0683(4) 0.7285(8) 0.065(4) Uani 1 1 d G U . . .
N4 N 0.8230(12) 0.9897(4) 0.7696(7) 0.063(5) Uani 1 1 d DG U . . .
C57 C 0.832(2) 0.9365(4) 0.7554(12) 0.059(6) Uani 1 1 d DG U . . .
H57A H 0.769984 0.918945 0.796916 0.089 Uiso 1 1 calc R U . . .
H57B H 0.783582 0.928792 0.701069 0.089 Uiso 1 1 calc R U . . .
H57C H 0.949082 0.925861 0.758759 0.089 Uiso 1 1 calc R U . . .
C61 C 0.729(3) 1.0067(5) 0.8385(10) 0.108(9) Uani 1 1 d DG U . . .
H61A H 0.683295 0.977996 0.866765 0.162 Uiso 1 1 calc R U . . .
H61B H 0.803075 1.025404 0.876418 0.162 Uiso 1 1 calc R U . . .
H61C H 0.637629 1.028299 0.818685 0.162 Uiso 1 1 calc R U . . .

loop_
_atom_site_aniso_label
_atom_site_aniso_U_11
_atom_site_aniso_U_22
_atom_site_aniso_U_33
_atom_site_aniso_U_23
_atom_site_aniso_U_13
_atom_site_aniso_U_12
Dy1 0.0099(5) 0.0087(5) 0.0101(4) -0.0006(5) 0.0043(4) -0.0001(5)
Dy2 0.0120(5) 0.0075(5) 0.0080(3) -0.0007(5) 0.0038(3) 0.0000(5)
O9 0.009(5) 0.019(5) 0.010(6) 0.003(4) 0.005(4) -0.001(3)
O5 0.014(4) 0.015(4) 0.016(4) 0.001(3) 0.007(3) 0.004(4)
O6 0.014(4) 0.015(5) 0.018(4) 0.001(4) 0.008(3) 0.004(4)
C27 0.027(4) 0.010(4) 0.011(3) 0.001(3) 0.006(3) 0.005(3)
O4 0.027(4) 0.009(4) 0.011(3) 0.001(3) 0.005(3) 0.005(3)
O10 0.013(6) 0.015(6) 0.013(6) -0.001(5) 0.005(4) -0.005(4)
O7 0.010(3) 0.014(3) 0.014(4) -0.002(3) 0.002(3) 0.000(3)
C23 0.027(4) 0.011(4) 0.012(3) 0.001(3) 0.006(3) 0.005(3)
C24 0.027(4) 0.010(4) 0.012(3) 0.001(3) 0.006(3) 0.005(3)
O11 0.010(4) 0.020(5) 0.011(4) 0.000(3) 0.002(3) -0.002(3)
O8 0.009(3) 0.010(2) 0.013(3) -0.001(2) 0.002(2) 0.000(2)
C2 0.014(4) 0.014(3) 0.022(4) -0.004(3) 0.003(4) 0.001(3)
O13 0.010(4) 0.019(5) 0.012(4) -0.001(4) 0.004(3) -0.001(3)
C34 0.011(3) 0.013(3) 0.018(4) -0.001(3) 0.004(3) -0.001(3)
O1 0.011(4) 0.011(3) 0.022(4) -0.002(4) 0.004(4) 0.003(3)
O3 0.027(4) 0.009(4) 0.011(3) 0.001(3) 0.006(3) 0.005(3)
C20 0.014(4) 0.015(4) 0.018(3) 0.002(3) 0.007(3) 0.004(3)
O14 0.011(5) 0.018(5) 0.018(6) -0.001(5) 0.003(4) -0.005(4)
C39 0.022(7) 0.014(5) 0.013(5) 0.000(4) 0.007(5) 0.000(5)
O2 0.012(4) 0.016(3) 0.020(5) -0.003(4) 0.002(3) 0.003(3)
C52 0.013(4) 0.021(4) 0.014(3) -0.003(3) 0.006(3) -0.002(4)
C17 0.017(4) 0.018(4) 0.019(3) 0.003(3) 0.008(3) 0.003(3)
O00Z 0.018(5) 0.013(5) 0.022(5) -0.008(4) -0.002(4) 0.001(4)
O010 0.042(8) 0.025(7) 0.035(9) 0.002(7) 0.006(6) -0.006(6)
C40 0.020(7) 0.014(5) 0.013(5) 0.001(4) 0.007(5) 0.001(5)
O013 0.049(9) 0.048(11) 0.043(11) -0.003(9) 0.011(8) 0.001(7)
C29 0.011(3) 0.013(3) 0.017(3) -0.001(3) 0.003(3) -0.002(2)
C7 0.015(4) 0.015(3) 0.022(5) -0.004(4) 0.003(4) 0.001(3)
C54 0.010(4) 0.019(4) 0.012(3) -0.001(3) 0.003(3) -0.002(3)
C15 0.021(4) 0.019(4) 0.019(4) 0.004(3) 0.009(3) 0.003(3)
C30 0.011(3) 0.014(3) 0.018(4) -0.002(3) 0.004(3) -0.002(3)
C01D 0.014(6) 0.019(7) 0.017(7) 0.002(6) 0.001(5) -0.006(5)
C25 0.027(4) 0.010(4) 0.012(3) 0.001(3) 0.006(3) 0.005(4)
C16 0.019(4) 0.018(4) 0.019(3) 0.004(3) 0.009(3) 0.003(3)
C10 0.019(6) 0.013(4) 0.017(4) -0.001(3) 0.008(4) 0.001(5)
C12 0.021(6) 0.012(4) 0.019(4) 0.001(3) 0.010(4) 0.001(4)
C11 0.019(6) 0.013(4) 0.018(4) 0.000(4) 0.009(4) 0.001(5)
C3 0.015(4) 0.014(3) 0.023(5) -0.005(4) 0.003(4) 0.002(3)
C6 0.019(6) 0.014(4) 0.033(12) -0.002(5) 0.002(6) 0.000(3)
C46 0.017(9) 0.016(5) 0.016(5) -0.003(4) 0.009(5) -0.002(5)
C01Q 0.023(6) 0.014(6) 0.028(6) -0.012(6) -0.006(5) 0.002(5)
C31 0.012(4) 0.014(3) 0.018(4) -0.002(4) 0.004(3) -0.002(3)
C47 0.031(11) 0.014(6) 0.019(5) -0.006(5) 0.015(6) -0.004(7)
C22 0.026(7) 0.016(5) 0.012(5) 0.000(4) 0.005(4) 0.005(5)
N01W 0.021(5) 0.014(5) 0.027(5) -0.011(4) -0.005(4) 0.003(4)
C19 0.020(4) 0.019(4) 0.020(4) 0.004(3) 0.009(3) 0.003(3)
C01Z 0.038(10) 0.034(10) 0.057(14) -0.003(11) 0.021(9) -0.005(8)
C26 0.032(7) 0.016(5) 0.015(4) -0.003(4) 0.010(4) 0.003(5)
C13 0.021(6) 0.013(4) 0.018(5) -0.001(4) 0.007(4) 0.000(4)
C1 0.012(4) 0.014(3) 0.021(4) -0.003(3) 0.003(3) 0.002(3)
C32 0.013(4) 0.013(3) 0.018(4) 0.000(4) 0.005(3) -0.002(3)
C14 0.020(4) 0.018(4) 0.020(3) 0.004(3) 0.009(3) 0.002(3)
C33 0.012(4) 0.013(3) 0.019(4) -0.001(4) 0.005(3) -0.001(3)
C8 0.021(6) 0.012(3) 0.018(5) -0.001(3) 0.008(4) 0.000(3)
C49 0.017(5) 0.023(5) 0.015(4) -0.005(4) 0.006(4) -0.002(4)
O02D 0.115(13) 0.076(10) 0.048(11) -0.020(9) 0.011(9) -0.023(9)
C18 0.019(4) 0.018(4) 0.020(4) 0.004(3) 0.009(3) 0.003(3)
N02F 0.025(7) 0.030(7) 0.029(9) 0.004(7) 0.002(6) -0.002(6)
C02I 0.021(12) 0.057(8) 0.082(18) 0.021(11) 0.003(11) -0.014(8)
N02J 0.026(7) 0.023(7) 0.028(8) -0.004(6) -0.005(6) -0.005(5)
C38 0.034(8) 0.014(6) 0.019(6) 0.002(4) 0.015(5) 0.001(6)
C21 0.032(7) 0.016(5) 0.015(4) -0.002(4) 0.009(5) 0.004(5)
N02N 0.041(12) 0.056(8) 0.063(12) 0.022(9) -0.023(8) -0.012(8)
C9 0.022(6) 0.013(4) 0.018(5) -0.001(3) 0.009(4) 0.001(5)
C42 0.020(10) 0.010(5) 0.013(5) -0.002(4) 0.007(5) -0.001(6)
C02W 0.024(7) 0.024(7) 0.030(11) 0.003(7) 0.001(7) -0.001(6)
C45 0.007(9) 0.015(5) 0.019(7) -0.001(4) 0.000(6) -0.001(6)
C5 0.021(6) 0.013(3) 0.012(8) 0.000(4) 0.005(5) 0.001(3)
C4 0.020(6) 0.014(3) 0.044(13) -0.007(5) 0.000(7) 0.003(3)
C41 0.019(7) 0.016(6) 0.013(5) 0.001(4) 0.006(5) -0.001(5)
C48 0.016(5) 0.019(5) 0.014(4) -0.003(4) 0.006(4) 0.001(4)
C36 0.020(7) 0.015(6) 0.012(5) 0.001(4) 0.007(5) -0.001(5)
C43 0.039(11) 0.011(5) 0.024(7) -0.002(4) 0.016(7) -0.004(6)
N03D 0.076(12) 0.051(10) 0.031(11) -0.014(9) -0.001(8) 0.011(8)
C53 0.019(5) 0.022(5) 0.014(4) -0.004(4) 0.007(4) -0.002(4)
C03F 0.044(9) 0.034(9) 0.054(15) -0.021(9) -0.019(10) 0.009(8)
C28 0.010(3) 0.012(3) 0.014(3) -0.002(3) 0.002(2) -0.001(2)
C041 0.028(6) 0.018(6) 0.034(7) -0.013(5) -0.008(5) 0.009(5)
C37 0.035(8) 0.016(6) 0.019(6) 0.003(4) 0.015(5) 0.003(6)
C35 0.010(8) 0.018(5) 0.007(5) 0.000(4) 0.000(5) -0.003(5)
C04D 0.079(13) 0.068(10) 0.026(11) -0.009(9) 0.003(9) -0.005(9)
C04E 0.063(15) 0.050(10) 0.040(16) -0.012(10) 0.003(11) 0.013(9)
O04N 0.032(9) 0.065(8) 0.132(18) 0.040(11) 0.003(9) -0.008(8)
C51 0.011(4) 0.020(4) 0.013(3) -0.002(3) 0.004(3) -0.002(3)
C50 0.012(4) 0.021(4) 0.014(4) -0.003(3) 0.005(3) -0.003(3)
C59 0.136(18) 0.049(13) 0.066(18) -0.019(13) -0.037(14) 0.023(11)
C79 0.038(12) 0.034(7) 0.035(14) -0.002(8) 0.021(10) -0.011(7)
C85 0.036(7) 0.027(10) 0.055(13) -0.009(10) -0.020(8) -0.006(7)
C56 0.019(5) 0.013(5) 0.024(5) -0.009(4) -0.004(4) 0.002(4)
C44 0.026(10) 0.012(5) 0.023(7) 0.001(4) 0.010(6) -0.002(6)
C60 0.088(17) 0.073(13) 0.061(13) 0.020(11) -0.017(11) 0.016(14)
C58 0.046(15) 0.065(9) 0.099(16) 0.044(10) -0.016(10) -0.008(9)
C55 0.044(12) 0.056(8) 0.100(15) 0.013(10) -0.021(9) 0.007(8)
O12 0.053(8) 0.055(8) 0.086(12) 0.011(10) -0.002(7) 0.006(8)
N4 0.060(12) 0.049(8) 0.078(13) -0.007(9) -0.015(8) -0.003(8)
C57 0.062(16) 0.050(8) 0.064(17) -0.009(10) -0.029(12) -0.006(9)
C61 0.14(2) 0.081(14) 0.105(17) -0.023(13) 0.025(14) 0.004(17)

loop_
_atom_type_symbol
_atom_type_description
_atom_type_scat_dispersion_real
_atom_type_scat_dispersion_imag
_atom_type_scat_source
C C 0.0033 0.0016 'International Tables Vol C Tables 4.2.6.8 and 6.1.1.4'
H H 0.0000 0.0000 'International Tables Vol C Tables 4.2.6.8 and 6.1.1.4'
Dy Dy -0.1892 4.4098 'International Tables Vol C Tables 4.2.6.8 and 6.1.1.4'
N N 0.0061 0.0033 'International Tables Vol C Tables 4.2.6.8 and 6.1.1.4'
O O 0.0106 0.0060 'International Tables Vol C Tables 4.2.6.8 and 6.1.1.4'

loop_
_geom_angle_atom_site_label_1
_geom_angle_atom_site_label_2
_geom_angle_atom_site_label_3
_geom_angle
_geom_angle_site_symmetry_1
_geom_angle_site_symmetry_3
_geom_angle_publ_flag
O9 Dy1 C27 88.7(5) . 2_547 ?
O9 Dy1 O4 68.9(3) . 2_547 ?
O9 Dy1 O11 130.7(4) . 1_556 ?
O9 Dy1 O1 71.6(4) . . ?
O9 Dy1 O3 103.3(4) . 2_547 ?
O9 Dy1 O14 75.6(4) . . ?
O6 Dy1 O9 85.5(4) 2_646 . ?
O6 Dy1 C27 168.9(5) 2_646 2_547 ?
O6 Dy1 O4 152.8(4) 2_646 2_547 ?
O6 Dy1 O11 124.8(4) 2_646 1_556 ?
O6 Dy1 O1 80.3(4) 2_646 . ?
O6 Dy1 O3 147.3(4) 2_646 2_547 ?
O6 Dy1 O14 77.9(4) 2_646 . ?
O4 Dy1 C27 27.1(5) 2_547 2_547 ?
O7 Dy1 O9 152.5(4) . . ?
O7 Dy1 O6 75.4(4) . 2_646 ?
O7 Dy1 C27 106.4(5) . 2_547 ?
O7 Dy1 O4 131.8(4) . 2_547 ?
O7 Dy1 O11 76.8(4) . 1_556 ?
O7 Dy1 O1 122.9(4) . . ?
O7 Dy1 O3 83.8(4) . 2_547 ?
O7 Dy1 O14 81.2(4) . . ?
O11 Dy1 C27 65.8(5) 1_556 2_547 ?
O11 Dy1 O4 70.8(4) 1_556 2_547 ?
O11 Dy1 O3 72.6(4) 1_556 2_547 ?
O11 Dy1 O14 141.6(4) 1_556 . ?
O1 Dy1 C27 106.9(6) . 2_547 ?
O1 Dy1 O4 83.0(4) . 2_547 ?
O1 Dy1 O11 76.5(4) . 1_556 ?
O1 Dy1 O3 132.5(5) . 2_547 ?
O1 Dy1 O14 141.7(4) . . ?
O3 Dy1 C27 26.6(5) 2_547 2_547 ?
O3 Dy1 O4 53.2(4) 2_547 2_547 ?
O14 Dy1 C27 91.5(5) . 2_547 ?
O14 Dy1 O4 103.3(4) . 2_547 ?
O14 Dy1 O3 74.1(4) . 2_547 ?
O9 Dy2 C35 26.7(5) 1_655 1_655 ?
O5 Dy2 O9 72.8(4) 2_646 1_655 ?
O5 Dy2 O4 133.1(4) 2_646 2_647 ?
O5 Dy2 O10 72.7(4) 2_646 1_655 ?
O5 Dy2 O8 75.4(4) 2_646 . ?
O5 Dy2 O00Z 140.5(5) 2_646 . ?
O5 Dy2 C35 67.0(5) 2_646 1_655 ?
O4 Dy2 O9 68.7(3) 2_647 1_655 ?
O4 Dy2 O10 102.7(4) 2_647 1_655 ?
O4 Dy2 C35 88.1(5) 2_647 1_655 ?
O10 Dy2 O9 53.0(4) 1_655 1_655 ?
O10 Dy2 C35 26.8(5) 1_655 1_655 ?
O8 Dy2 O9 81.8(5) . 1_655 ?
O8 Dy2 O4 73.7(4) . 2_647 ?
O8 Dy2 O10 130.5(5) . 1_655 ?
O8 Dy2 O00Z 143.8(4) . . ?
O8 Dy2 C35 105.0(6) . 1_655 ?
O13 Dy2 O9 150.8(4) 1_556 1_655 ?
O13 Dy2 O5 123.8(4) 1_556 2_646 ?
O13 Dy2 O4 84.2(4) 1_556 2_647 ?
O13 Dy2 O10 149.3(4) 1_556 1_655 ?
O13 Dy2 O8 80.2(5) 1_556 . ?
O13 Dy2 O00Z 79.8(4) 1_556 . ?
O13 Dy2 C35 169.1(5) 1_556 1_655 ?
O2 Dy2 O9 134.8(4) . 1_655 ?
O2 Dy2 O5 76.3(4) . 2_646 ?
O2 Dy2 O4 150.5(4) . 2_647 ?
O2 Dy2 O10 86.8(4) . 1_655 ?
O2 Dy2 O8 120.9(4) . . ?
O2 Dy2 O13 74.4(4) . 1_556 ?
O2 Dy2 O00Z 81.8(4) . . ?
O2 Dy2 C35 109.8(5) . 1_655 ?
O00Z Dy2 O9 102.2(4) . 1_655 ?
O00Z Dy2 O4 74.5(4) . 2_647 ?
O00Z Dy2 O10 73.6(4) . 1_655 ?
O00Z Dy2 C35 90.8(5) . 1_655 ?
Dy1 O9 Dy2 112.0(4) . 1_455 ?
C35 O9 Dy1 130.3(11) . . ?
C35 O9 Dy2 89.4(11) . 1_455 ?
C20 O5 Dy2 141.2(12) . 2_656 ?
C20 O6 Dy1 139.4(11) . 2_656 ?
O4 C27 Dy1 65.3(10) . 2_557 ?
O4 C27 C24 123.2(19) . . ?
C24 C27 Dy1 161.9(14) . 2_557 ?
O3 C27 Dy1 58.9(10) . 2_557 ?
O3 C27 O4 122.5(18) . . ?
O3 C27 C24 114.3(18) . . ?
Dy2 O4 Dy1 110.4(4) 2_657 2_557 ?
C27 O4 Dy1 87.6(11) . 2_557 ?
C27 O4 Dy2 132.7(12) . 2_657 ?
C35 O10 Dy2 94.9(12) . 1_455 ?
C28 O7 Dy1 166.9(14) . . ?
C24 C23 H23 119.6 . . ?
C22 C23 H23 119.6 . . ?
C22 C23 C24 120.7(19) . . ?
C23 C24 C27 119.7(19) . . ?
C25 C24 C27 119.6(18) . . ?
C25 C24 C23 120.6(19) . . ?
C54 O11 Dy1 138.2(12) . 1_554 ?
C28 O8 Dy2 125.3(14) . . ?
C7 C2 C3 121(2) . . ?
C7 C2 C1 116.6(18) . . ?
C3 C2 C1 121.9(17) . . ?
C54 O13 Dy2 136.8(11) . 1_554 ?
C29 C34 H34 121.2 . . ?
C29 C34 C33 117.7(18) . . ?
C33 C34 H34 121.2 . . ?
C1 O1 Dy1 121.5(13) . . ?
C27 O3 Dy1 94.5(12) . 2_557 ?
O5 C20 O6 126.9(18) . . ?
O5 C20 C17 116.1(16) . . ?
O6 C20 C17 117.0(15) . . ?
C01D O14 Dy1 135.3(13) . . ?
C40 C39 C42 124.2(17) . . ?
C38 C39 C40 117.0(18) . . ?
C38 C39 C42 118.7(18) . . ?
C1 O2 Dy2 167.8(15) . . ?
C53 C52 H52 120.7 . . ?
C53 C52 C51 118.7(18) . . ?
C51 C52 H52 120.7 . . ?
C16 C17 C20 124.1(17) . . ?
C16 C17 C18 115.3(18) . . ?
C18 C17 C20 120.1(16) . . ?
C56 O00Z Dy2 136.1(13) . . ?
C39 C40 H40 118.9 . . ?
C41 C40 C39 122.2(18) . . ?
C41 C40 H40 118.9 . . ?
H01H O013 H01I 104.5 . . ?
C34 C29 C28 117.7(17) . . ?
C30 C29 C34 120(2) . . ?
C30 C29 C28 122.4(18) . . ?
C2 C7 H7 121.0 . . ?
C2 C7 C6 118.0(18) . . ?
C6 C7 H7 121.0 . . ?
O11 C54 O13 129.7(18) . . ?
O11 C54 C51 115.3(16) . . ?
O13 C54 C51 115.0(15) . . ?
C16 C15 H15 121.9 . . ?
C16 C15 C14 116.1(18) . . ?
C14 C15 H15 121.9 . . ?
C29 C30 H30 119.4 . . ?
C31 C30 C29 121.3(19) . . ?
C31 C30 H30 119.4 . . ?
O14 C01D H01D 118.1 . . ?
O14 C01D N02J 124(2) . . ?
N02J C01D H01D 118.1 . . ?
C24 C25 H25 120.5 . . ?
C24 C25 C26 118.9(19) . . ?
C26 C25 H25 120.5 . . ?
C17 C16 H16 116.7 . . ?
C15 C16 C17 127(2) . . ?
C15 C16 H16 116.7 . . ?
C11 C10 C21 123.7(18) . . ?
C9 C10 C11 116.7(17) . . ?
C9 C10 C21 119.5(17) . . ?
C11 C12 C13 121(2) . . ?
C11 C12 C14 123(2) . . ?
C13 C12 C14 115.8(19) . . ?
C10 C11 H11 119.4 . . ?
C12 C11 C10 121(2) . . ?
C12 C11 H11 119.4 . . ?
C2 C3 H3 120.1 . . ?
C4 C3 C2 119.8(19) . . ?
C4 C3 H3 120.1 . . ?
C7 C6 H6 120.3 . . ?
C5 C6 C7 119.4(17) . . ?
C5 C6 H6 120.3 . . ?
C47 C46 C48 120.4(19) . . ?
C45 C46 C47 120(2) . . ?
C45 C46 C48 119.4(18) . . ?
H01A C01Q H01B 109.5 . . ?
H01A C01Q H01C 109.5 . . ?
H01B C01Q H01C 109.5 . . ?
N01W C01Q H01A 109.5 . . ?
N01W C01Q H01B 109.5 . . ?
N01W C01Q H01C 109.5 . . ?
C30 C31 H31 119.9 . . ?
C30 C31 C32 120.2(18) . . ?
C32 C31 H31 119.9 . . ?
C46 C47 H47 119.3 . . ?
C46 C47 C42 121(2) . . ?
C42 C47 H47 119.3 . . ?
C23 C22 H22 119.9 . . ?
C23 C22 C21 120.2(19) . . ?
C21 C22 H22 119.9 . . ?
C01Q N01W C041 119.9(17) . . ?
C56 N01W C01Q 121.3(16) . . ?
C56 N01W C041 118.8(16) . . ?
C14 C19 H19 118.7 . . ?
C14 C19 C18 122.6(19) . . ?
C18 C19 H19 118.7 . . ?
H01E C01Z H01F 109.5 . . ?
H01E C01Z H01G 109.5 . . ?
H01F C01Z H01G 109.5 . . ?
N02F C01Z H01E 109.5 . . ?
N02F C01Z H01F 109.5 . . ?
N02F C01Z H01G 109.5 . . ?
C25 C26 H26 119.9 . . ?
C21 C26 C25 120(2) . . ?
C21 C26 H26 119.9 . . ?
C12 C13 H13 120.6 . . ?
C8 C13 C12 118.8(19) . . ?
C8 C13 H13 120.6 . . ?
O1 C1 C2 114.1(17) . . ?
O2 C1 C2 117(2) . . ?
O2 C1 O1 128(2) . . ?
C31 C32 C33 121(2) . . ?
C31 C32 C44 124.2(19) . 2_646 ?
C33 C32 C44 114.7(19) . 2_646 ?
C15 C14 C12 118.0(17) . . ?
C19 C14 C15 119.5(19) . . ?
C19 C14 C12 122.2(18) . . ?
C34 C33 H33 120.1 . . ?
C32 C33 C34 119.8(19) . . ?
C32 C33 H33 120.1 . . ?
C13 C8 C5 120.6(18) . . ?
C9 C8 C13 119(2) . . ?
C9 C8 C5 120.4(18) . . ?
C48 C49 H49 120.1 . . ?
C50 C49 H49 120.1 . . ?
C50 C49 C48 119.8(18) . . ?
C17 C18 C19 119.9(17) . . ?
C17 C18 H18 120.1 . . ?
C19 C18 H18 120.1 . . ?
C02W N02F C01Z 120.1(17) . . ?
C02W N02F C79 124.9(17) . . ?
C79 N02F C01Z 114.9(17) . . ?
H02A C02I H02B 109.5 . . ?
H02A C02I H02C 109.5 . . ?
H02B C02I H02C 109.5 . . ?
N02N C02I H02A 109.5 . . ?
N02N C02I H02B 109.5 . . ?
N02N C02I H02C 109.5 . . ?
C01D N02J C03F 121.7(16) . . ?
C01D N02J C85 120.3(18) . . ?
C85 N02J C03F 117.5(18) . . ?
C39 C38 H38 118.8 . . ?
C39 C38 C37 122(2) . . ?
C37 C38 H38 118.8 . . ?
C22 C21 C10 120.4(18) . . ?
C22 C21 C26 119.2(18) . . ?
C26 C21 C10 120.3(19) . . ?
C02I N02N C60 113.2(19) . . ?
C58 N02N C02I 119(2) . . ?
C58 N02N C60 128(2) . . ?
C10 C9 H9 118.4 . . ?
C8 C9 C10 123.3(18) . . ?
C8 C9 H9 118.4 . . ?
C47 C42 C39 122.3(18) . . ?
C43 C42 C39 121.9(17) . . ?
C43 C42 C47 115.8(17) . . ?
O010 C02W N02F 125.4(19) . . ?
O010 C02W H02W 117.3 . . ?
N02F C02W H02W 117.3 . . ?
C46 C45 H45 119.4 . . ?
C46 C45 C44 121.2(19) . . ?
C44 C45 H45 119.4 . . ?
C6 C5 C8 118.0(18) . . ?
C4 C5 C6 121(2) . . ?
C4 C5 C8 121.4(19) . . ?
C3 C4 H4 119.7 . . ?
C5 C4 C3 121(2) . . ?
C5 C4 H4 119.7 . . ?
C40 C41 H41 120.2 . . ?
C40 C41 C36 119.5(19) . . ?
C36 C41 H41 120.2 . . ?
C49 C48 C46 119.3(17) . . ?
C53 C48 C46 121.6(17) . . ?
C53 C48 C49 119.1(18) . . ?
C41 C36 C35 121.5(19) . . ?
C37 C36 C41 119.4(19) . . ?
C37 C36 C35 119.0(18) . . ?
C42 C43 H43 117.9 . . ?
C44 C43 C42 124.2(18) . . ?
C44 C43 H43 117.9 . . ?
C04D N03D C04E 121(2) . . ?
C04D N03D C59 121(2) . . ?
C04E N03D C59 118(2) . . ?
C52 C53 H53 119.2 . . ?
C48 C53 C52 121.7(17) . . ?
C48 C53 H53 119.2 . . ?
N02J C03F H03A 109.5 . . ?
N02J C03F H03B 109.5 . . ?
N02J C03F H03C 109.5 . . ?
H03A C03F H03B 109.5 . . ?
H03A C03F H03C 109.5 . . ?
H03B C03F H03C 109.5 . . ?
O7 C28 C29 114.9(19) . . ?
O8 C28 O7 125(2) . . ?
O8 C28 C29 119.6(18) . . ?
N01W C041 H04A 109.5 . . ?
N01W C041 H04B 109.5 . . ?
N01W C041 H04C 109.5 . . ?
H04A C041 H04B 109.5 . . ?
H04A C041 H04C 109.5 . . ?
H04B C041 H04C 109.5 . . ?
C38 C37 C36 119.4(19) . . ?
C38 C37 H37 120.3 . . ?
C36 C37 H37 120.3 . . ?
O9 C35 Dy2 63.9(10) . 1_455 ?
O9 C35 O10 120.5(17) . . ?
O9 C35 C36 122.5(19) . . ?
O10 C35 Dy2 58.3(9) . 1_455 ?
O10 C35 C36 116.9(18) . . ?
C36 C35 Dy2 164.9(13) . 1_455 ?
O02D C04D N03D 123(2) . . ?
O02D C04D H04D 118.5 . . ?
N03D C04D H04D 118.5 . . ?
N03D C04E H04E 109.5 . . ?
N03D C04E H04F 109.5 . . ?
N03D C04E H04G 109.5 . . ?
H04E C04E H04F 109.5 . . ?
H04E C04E H04G 109.5 . . ?
H04F C04E H04G 109.5 . . ?
C52 C51 C54 118.9(16) . . ?
C50 C51 C52 118.6(18) . . ?
C50 C51 C54 122.1(17) . . ?
C49 C50 C51 121.9(18) . . ?
C49 C50 H50 119.1 . . ?
C51 C50 H50 119.1 . . ?
N03D C59 H59A 109.5 . . ?
N03D C59 H59B 109.5 . . ?
N03D C59 H59C 109.5 . . ?
H59A C59 H59B 109.5 . . ?
H59A C59 H59C 109.5 . . ?
H59B C59 H59C 109.5 . . ?
N02F C79 H79A 109.5 . . ?
N02F C79 H79B 109.5 . . ?
N02F C79 H79C 109.5 . . ?
H79A C79 H79B 109.5 . . ?
H79A C79 H79C 109.5 . . ?
H79B C79 H79C 109.5 . . ?
N02J C85 H85A 109.5 . . ?
N02J C85 H85B 109.5 . . ?
N02J C85 H85C 109.5 . . ?
H85A C85 H85B 109.5 . . ?
H85A C85 H85C 109.5 . . ?
H85B C85 H85C 109.5 . . ?
O00Z C56 N01W 125.0(19) . . ?
O00Z C56 H56 117.5 . . ?
N01W C56 H56 117.5 . . ?
C45 C44 C32 123.6(18) . 2_656 ?
C43 C44 C32 119.2(19) . 2_656 ?
C43 C44 C45 117(2) . . ?
N02N C60 H60A 109.5 . . ?
N02N C60 H60B 109.5 . . ?
N02N C60 H60C 109.5 . . ?
H60A C60 H60B 109.5 . . ?
H60A C60 H60C 109.5 . . ?
H60B C60 H60C 109.5 . . ?
N02N C58 O04N 110(3) . . ?
N02N C58 H58 125.0 . . ?
O04N C58 H58 125.0 . . ?
O12 C55 H55 117.2 . . ?
O12 C55 N4 125.7 . . ?
N4 C55 H55 117.2 . . ?
C55 N4 C57 121.8 . . ?
C55 N4 C61 120.5 . . ?
C57 N4 C61 117.7 . . ?
N4 C57 H57A 109.5 . . ?
N4 C57 H57B 109.5 . . ?
N4 C57 H57C 109.5 . . ?
H57A C57 H57B 109.5 . . ?
H57A C57 H57C 109.5 . . ?
H57B C57 H57C 109.5 . . ?
N4 C61 H61A 109.5 . . ?
N4 C61 H61B 109.5 . . ?
N4 C61 H61C 109.5 . . ?
H61A C61 H61B 109.5 . . ?
H61A C61 H61C 109.5 . . ?
H61B C61 H61C 109.5 . . ?

loop_
_geom_bond_atom_site_label_1
_geom_bond_atom_site_label_2
_geom_bond_distance
_geom_bond_site_symmetry_2
_geom_bond_publ_flag
Dy1 O9 2.345(11) . ?
Dy1 O6 2.285(12) 2_646 ?
Dy1 C27 2.82(2) 2_547 ?
Dy1 O4 2.568(11) 2_547 ?
Dy1 O7 2.237(13) . ?
Dy1 O11 2.357(11) 1_556 ?
Dy1 O1 2.356(16) . ?
Dy1 O3 2.425(13) 2_547 ?
Dy1 O14 2.393(12) . ?
Dy2 O9 2.552(11) 1_655 ?
Dy2 O5 2.315(11) 2_646 ?
Dy2 O4 2.376(11) 2_647 ?
Dy2 O10 2.427(13) 1_655 ?
Dy2 O8 2.350(16) . ?
Dy2 O13 2.312(12) 1_556 ?
Dy2 O2 2.266(13) . ?
Dy2 O00Z 2.361(12) . ?
Dy2 C35 2.84(2) 1_655 ?
O9 C35 1.28(2) . ?
O5 C20 1.232(18) . ?
O6 C20 1.249(18) . ?
C27 O4 1.29(2) . ?
C27 C24 1.50(3) . ?
C27 O3 1.27(2) . ?
O10 C35 1.28(2) . ?
O7 C28 1.281(19) . ?
C23 H23 0.9500 . ?
C23 C24 1.42(2) . ?
C23 C22 1.39(2) . ?
C24 C25 1.35(3) . ?
O11 C54 1.213(17) . ?
O8 C28 1.21(2) . ?
C2 C7 1.39(2) . ?
C2 C3 1.39(2) . ?
C2 C1 1.53(3) . ?
O13 C54 1.240(18) . ?
C34 H34 0.9500 . ?
C34 C29 1.42(2) . ?
C34 C33 1.42(2) . ?
O1 C1 1.24(2) . ?
C20 C17 1.51(2) . ?
O14 C01D 1.243(18) . ?
C39 C40 1.41(2) . ?
C39 C38 1.38(2) . ?
C39 C42 1.49(2) . ?
O2 C1 1.227(19) . ?
C52 H52 0.9500 . ?
C52 C53 1.41(2) . ?
C52 C51 1.41(2) . ?
C17 C16 1.39(2) . ?
C17 C18 1.40(3) . ?
O00Z C56 1.232(19) . ?
O010 C02W 1.218(19) . ?
C40 H40 0.9500 . ?
C40 C41 1.37(2) . ?
O013 H01H 0.8700 . ?
O013 H01I 0.8699 . ?
C29 C30 1.40(2) . ?
C29 C28 1.51(3) . ?
C7 H7 0.9500 . ?
C7 C6 1.43(2) . ?
C54 C51 1.54(2) . ?
C15 H15 0.9500 . ?
C15 C16 1.37(2) . ?
C15 C14 1.43(2) . ?
C30 H30 0.9500 . ?
C30 C31 1.36(2) . ?
C01D H01D 0.9500 . ?
C01D N02J 1.31(3) . ?
C25 H25 0.9500 . ?
C25 C26 1.44(3) . ?
C16 H16 0.9500 . ?
C10 C11 1.42(2) . ?
C10 C21 1.47(2) . ?
C10 C9 1.40(2) . ?
C12 C11 1.35(2) . ?
C12 C13 1.43(2) . ?
C12 C14 1.49(3) . ?
C11 H11 0.9500 . ?
C3 H3 0.9500 . ?
C3 C4 1.38(3) . ?
C6 H6 0.9500 . ?
C6 C5 1.40(2) . ?
C46 C47 1.38(2) . ?
C46 C45 1.33(3) . ?
C46 C48 1.51(3) . ?
C01Q H01A 0.9800 . ?
C01Q H01B 0.9800 . ?
C01Q H01C 0.9800 . ?
C01Q N01W 1.42(2) . ?
C31 H31 0.9500 . ?
C31 C32 1.37(2) . ?
C47 H47 0.9500 . ?
C47 C42 1.42(2) . ?
C22 H22 0.9500 . ?
C22 C21 1.39(3) . ?
N01W C041 1.43(2) . ?
N01W C56 1.36(2) . ?
C19 H19 0.9500 . ?
C19 C14 1.35(2) . ?
C19 C18 1.41(3) . ?
C01Z H01E 0.9800 . ?
C01Z H01F 0.9800 . ?
C01Z H01G 0.9800 . ?
C01Z N02F 1.44(2) . ?
C26 H26 0.9500 . ?
C26 C21 1.41(3) . ?
C13 H13 0.9500 . ?
C13 C8 1.40(3) . ?
C32 C33 1.39(2) . ?
C32 C44 1.50(3) 2_646 ?
C33 H33 0.9500 . ?
C8 C9 1.39(2) . ?
C8 C5 1.50(3) . ?
C49 H49 0.9500 . ?
C49 C48 1.40(2) . ?
C49 C50 1.37(2) . ?
O02D C04D 1.26(2) . ?
C18 H18 0.9500 . ?
N02F C02W 1.35(2) . ?
N02F C79 1.41(2) . ?
C02I H02A 0.9800 . ?
C02I H02B 0.9800 . ?
C02I H02C 0.9800 . ?
C02I N02N 1.51(2) . ?
N02J C03F 1.48(3) . ?
N02J C85 1.47(2) . ?
C38 H38 0.9500 . ?
C38 C37 1.39(3) . ?
N02N C60 1.51(3) . ?
N02N C58 1.31(3) . ?
C9 H9 0.9500 . ?
C42 C43 1.38(2) . ?
C02W H02W 0.9500 . ?
C45 H45 0.9500 . ?
C45 C44 1.44(3) . ?
C5 C4 1.37(2) . ?
C4 H4 0.9500 . ?
C41 H41 0.9500 . ?
C41 C36 1.40(2) . ?
C48 C53 1.38(2) . ?
C36 C37 1.40(3) . ?
C36 C35 1.50(3) . ?
C43 H43 0.9500 . ?
C43 C44 1.36(2) . ?
N03D C04D 1.36(2) . ?
N03D C04E 1.44(3) . ?
N03D C59 1.51(3) . ?
C53 H53 0.9500 . ?
C03F H03A 0.9800 . ?
C03F H03B 0.9800 . ?
C03F H03C 0.9800 . ?
C041 H04A 0.9800 . ?
C041 H04B 0.9800 . ?
C041 H04C 0.9800 . ?
C37 H37 0.9500 . ?
C04D H04D 0.9500 . ?
C04E H04E 0.9800 . ?
C04E H04F 0.9800 . ?
C04E H04G 0.9800 . ?
O04N C58 1.39(3) . ?
C51 C50 1.40(3) . ?
C50 H50 0.9500 . ?
C59 H59A 0.9800 . ?
C59 H59B 0.9800 . ?
C59 H59C 0.9800 . ?
C79 H79A 0.9800 . ?
C79 H79B 0.9800 . ?
C79 H79C 0.9800 . ?
C85 H85A 0.9800 . ?
C85 H85B 0.9800 . ?
C85 H85C 0.9800 . ?
C56 H56 0.9500 . ?
C60 H60A 0.9800 . ?
C60 H60B 0.9800 . ?
C60 H60C 0.9800 . ?
C58 H58 0.9500 . ?
C55 H55 0.9500 . ?
C55 O12 1.2246 . ?
C55 N4 1.3633 . ?
N4 C57 1.4516 . ?
N4 C61 1.4554 . ?
C57 H57A 0.9800 . ?
C57 H57B 0.9800 . ?
C57 H57C 0.9800 . ?
C61 H61A 0.9800 . ?
C61 H61B 0.9800 . ?
C61 H61C 0.9800 . ?

loop_
_geom_torsion_atom_site_label_1
_geom_torsion_atom_site_label_2
_geom_torsion_atom_site_label_3
_geom_torsion_atom_site_label_4
_geom_torsion
_geom_torsion_site_symmetry_1
_geom_torsion_site_symmetry_2
_geom_torsion_site_symmetry_3
_geom_torsion_site_symmetry_4
_geom_torsion_publ_flag
Dy1 O9 C35 Dy2 -118.9(13) . . . 1_455 ?
Dy1 O9 C35 O10 -104.6(19) . . . . ?
Dy1 O9 C35 C36 77(2) . . . . ?
Dy1 O6 C20 O5 -43(3) 2_656 . . . ?
Dy1 O6 C20 C17 135.2(16) 2_656 . . . ?
Dy1 C27 O4 Dy2 115.9(13) 2_557 . . 2_657 ?
Dy1 C27 C24 C23 108(5) 2_557 . . . ?
Dy1 C27 C24 C25 -74(5) 2_557 . . . ?
Dy1 O7 C28 O8 8(6) . . . . ?
Dy1 O7 C28 C29 -175(4) . . . . ?
Dy1 O11 C54 O13 -25(3) 1_554 . . . ?
Dy1 O11 C54 C51 155.4(13) 1_554 . . . ?
Dy1 O1 C1 C2 -178.9(11) . . . . ?
Dy1 O1 C1 O2 0(3) . . . . ?
Dy1 O14 C01D N02J -173.6(14) . . . . ?
Dy2 O9 C35 O10 14.3(17) 1_455 . . . ?
Dy2 O9 C35 C36 -164.3(17) 1_455 . . . ?
Dy2 O5 C20 O6 29(3) 2_656 . . . ?
Dy2 O5 C20 C17 -149.8(15) 2_656 . . . ?
Dy2 O10 C35 O9 -15.1(18) 1_455 . . . ?
Dy2 O10 C35 C36 163.5(15) 1_455 . . . ?
Dy2 O8 C28 O7 9(3) . . . . ?
Dy2 O8 C28 C29 -169.0(12) . . . . ?
Dy2 O13 C54 O11 50(3) 1_554 . . . ?
Dy2 O13 C54 C51 -130.4(16) 1_554 . . . ?
Dy2 O2 C1 C2 -176(5) . . . . ?
Dy2 O2 C1 O1 5(8) . . . . ?
Dy2 O00Z C56 N01W 167.2(14) . . . . ?
O5 C20 C17 C16 -21(3) . . . . ?
O5 C20 C17 C18 149.8(17) . . . . ?
O6 C20 C17 C16 159.8(18) . . . . ?
O6 C20 C17 C18 -29(3) . . . . ?
C27 C24 C25 C26 -178.9(17) . . . . ?
O4 C27 C24 C23 -5(3) . . . . ?
O4 C27 C24 C25 172.5(17) . . . . ?
O4 C27 O3 Dy1 16(2) . . . 2_557 ?
C23 C24 C25 C26 -1(3) . . . . ?
C23 C22 C21 C10 -176.1(17) . . . . ?
C23 C22 C21 C26 1(3) . . . . ?
C24 C27 O4 Dy1 161.7(18) . . . 2_557 ?
C24 C27 O4 Dy2 -82(2) . . . 2_657 ?
C24 C27 O3 Dy1 -161.0(14) . . . 2_557 ?
C24 C23 C22 C21 2(3) . . . . ?
C24 C25 C26 C21 4(3) . . . . ?
O11 C54 C51 C52 25(3) . . . . ?
O11 C54 C51 C50 -148.0(17) . . . . ?
C2 C7 C6 C5 1(3) . . . . ?
C2 C3 C4 C5 2(3) . . . . ?
O13 C54 C51 C52 -154.4(17) . . . . ?
O13 C54 C51 C50 32(3) . . . . ?
C34 C29 C30 C31 2(3) . . . . ?
C34 C29 C28 O7 177.3(15) . . . . ?
C34 C29 C28 O8 -5(3) . . . . ?
O3 C27 O4 Dy1 -14.9(19) . . . 2_557 ?
O3 C27 O4 Dy2 101(2) . . . 2_657 ?
O3 C27 C24 C23 171.8(16) . . . . ?
O3 C27 C24 C25 -11(3) . . . . ?
C20 C17 C16 C15 170(2) . . . . ?
C20 C17 C18 C19 -168.7(18) . . . . ?
O14 C01D N02J C03F 5(3) . . . . ?
O14 C01D N02J C85 176.4(19) . . . . ?
C39 C40 C41 C36 -1(3) . . . . ?
C39 C38 C37 C36 -2(3) . . . . ?
C39 C42 C43 C44 -179(2) . . . . ?
C52 C51 C50 C49 0(3) . . . . ?
C40 C39 C38 C37 4(3) . . . . ?
C40 C39 C42 C47 18(3) . . . . ?
C40 C39 C42 C43 -163.1(18) . . . . ?
C40 C41 C36 C37 3(3) . . . . ?
C40 C41 C36 C35 179.8(17) . . . . ?
C29 C34 C33 C32 -1(3) . . . . ?
C29 C30 C31 C32 -4(3) . . . . ?
C7 C2 C3 C4 -2(3) . . . . ?
C7 C2 C1 O1 170.3(17) . . . . ?
C7 C2 C1 O2 -9(3) . . . . ?
C7 C6 C5 C8 177.5(17) . . . . ?
C7 C6 C5 C4 -1(3) . . . . ?
C54 C51 C50 C49 173.0(19) . . . . ?
C30 C29 C28 O7 -1(3) . . . . ?
C30 C29 C28 O8 177.0(18) . . . . ?
C30 C31 C32 C33 4(3) . . . . ?
C30 C31 C32 C44 -174.8(19) . . . 2_646 ?
C25 C26 C21 C10 173.2(18) . . . . ?
C25 C26 C21 C22 -4(3) . . . . ?
C16 C17 C18 C19 3(3) . . . . ?
C16 C15 C14 C12 -174.4(18) . . . . ?
C16 C15 C14 C19 1(3) . . . . ?
C12 C13 C8 C9 0(3) . . . . ?
C12 C13 C8 C5 174.6(17) . . . . ?
C11 C10 C21 C22 -24(3) . . . . ?
C11 C10 C21 C26 159.0(19) . . . . ?
C11 C10 C9 C8 1(3) . . . . ?
C11 C12 C13 C8 -1(3) . . . . ?
C11 C12 C14 C15 -40(3) . . . . ?
C11 C12 C14 C19 145(2) . . . . ?
C3 C2 C7 C6 1(3) . . . . ?
C3 C2 C1 O1 -12(3) . . . . ?
C3 C2 C1 O2 169.1(18) . . . . ?
C6 C5 C4 C3 0(3) . . . . ?
C46 C47 C42 C39 -179.6(18) . . . . ?
C46 C47 C42 C43 1(3) . . . . ?
C46 C45 C44 C32 -178.2(18) . . . 2_656 ?
C46 C45 C44 C43 3(3) . . . . ?
C46 C48 C53 C52 174.6(18) . . . . ?
C01Q N01W C56 O00Z -175.6(19) . . . . ?
C31 C32 C33 C34 -1(3) . . . . ?
C47 C46 C45 C44 -2(3) . . . . ?
C47 C46 C48 C49 -145.1(19) . . . . ?
C47 C46 C48 C53 37(3) . . . . ?
C47 C42 C43 C44 0(3) . . . . ?
C22 C23 C24 C27 175.9(17) . . . . ?
C22 C23 C24 C25 -2(3) . . . . ?
C01Z N02F C02W O010 1(3) . . . . ?
C13 C12 C11 C10 1(3) . . . . ?
C13 C12 C14 C15 137.6(19) . . . . ?
C13 C12 C14 C19 -37(3) . . . . ?
C13 C8 C9 C10 -1(3) . . . . ?
C13 C8 C5 C6 84(2) . . . . ?
C13 C8 C5 C4 -98(3) . . . . ?
C1 C2 C7 C6 179.1(17) . . . . ?
C1 C2 C3 C4 179.7(18) . . . . ?
C14 C15 C16 C17 -1(3) . . . . ?
C14 C12 C11 C10 178.8(17) . . . . ?
C14 C12 C13 C8 -178.4(18) . . . . ?
C14 C19 C18 C17 -4(3) . . . . ?
C33 C34 C29 C30 1(3) . . . . ?
C33 C34 C29 C28 -177.0(15) . . . . ?
C8 C5 C4 C3 -178.8(18) . . . . ?
C49 C48 C53 C52 -3(3) . . . . ?
C18 C17 C16 C15 -1(3) . . . . ?
C18 C19 C14 C15 1(3) . . . . ?
C18 C19 C14 C12 176.3(19) . . . . ?
C02I N02N C58 O04N 179.3(16) . . . . ?
C38 C39 C40 C41 -3(3) . . . . ?
C38 C39 C42 C47 -163.4(18) . . . . ?
C38 C39 C42 C43 16(3) . . . . ?
C21 C10 C11 C12 -178.5(18) . . . . ?
C21 C10 C9 C8 178.4(19) . . . . ?
C9 C10 C11 C12 -1(3) . . . . ?
C9 C10 C21 C22 158.7(18) . . . . ?
C9 C10 C21 C26 -18(3) . . . . ?
C9 C8 C5 C6 -102(2) . . . . ?
C9 C8 C5 C4 77(3) . . . . ?
C42 C39 C40 C41 175.6(17) . . . . ?
C42 C39 C38 C37 -174.6(19) . . . . ?
C42 C43 C44 C32 178.8(19) . . . 2_656 ?
C42 C43 C44 C45 -3(3) . . . . ?
C45 C46 C47 C42 -1(3) . . . . ?
C45 C46 C48 C49 39(3) . . . . ?
C45 C46 C48 C53 -138(2) . . . . ?
C5 C8 C9 C10 -175.0(18) . . . . ?
C41 C36 C37 C38 -2(3) . . . . ?
C41 C36 C35 Dy2 -97(6) . . . 1_455 ?
C41 C36 C35 O9 14(3) . . . . ?
C41 C36 C35 O10 -164.8(16) . . . . ?
C48 C46 C47 C42 -176.1(17) . . . . ?
C48 C46 C45 C44 173.8(17) . . . . ?
C48 C49 C50 C51 -4(3) . . . . ?
C53 C52 C51 C54 -170.9(17) . . . . ?
C53 C52 C51 C50 3(3) . . . . ?
C28 C29 C30 C31 179.8(18) . . . . ?
C041 N01W C56 O00Z 3(3) . . . . ?
C37 C36 C35 Dy2 80(6) . . . 1_455 ?
C37 C36 C35 O9 -169.5(17) . . . . ?
C37 C36 C35 O10 12(3) . . . . ?
C35 C36 C37 C38 -178.8(18) . . . . ?
C04E N03D C04D O02D 177(2) . . . . ?
C51 C52 C53 C48 -1(3) . . . . ?
C50 C49 C48 C46 -172.3(19) . . . . ?
C50 C49 C48 C53 5(3) . . . . ?
C59 N03D C04D O02D -9(4) . . . . ?
C79 N02F C02W O010 177.1(19) . . . . ?
C44 C32 C33 C34 177.8(15) 2_646 . . . ?
C60 N02N C58 O04N 5(3) . . . . ?
O12 C55 N4 C57 180.0 . . . . ?
O12 C55 N4 C61 0.0 . . . . ?

loop_
_twin_individual_id
_twin_individual_mass_fraction_refined
_oxdiff_twin_reflns_isolated
_oxdiff_twin_reflns_overlapped
_twin_individual_twin_lattice_type
_twin_individual_twin_matrix_11
_twin_individual_twin_matrix_12
_twin_individual_twin_matrix_13
_twin_individual_twin_matrix_21
_twin_individual_twin_matrix_22
_twin_individual_twin_matrix_23
_twin_individual_twin_matrix_31
_twin_individual_twin_matrix_32
_twin_individual_twin_matrix_33
1 0.49715 3470 10363 ref 1.0000 0.0000 0.0000 0.0000 1.0000 0.0000 0.0000 0.0000 1.0000
2 0.50285 3494 10363 nmt 1.0000 -0.0001 0.0002 0.0001 -1.0002 -0.0004 -0.1638 -0.0004 -1.0004
